data_2241626
loop_
_publ_author_name
'Huang, Guohui'
'Liu, Xiaoxuan'

_publ_section_title
;
 Crystal structure of a tetranuclear Cu^II^ complex with an
 <i>O</i>,<i>N</i>,<i>N</i>'-donor Schiff base ligand:
 hexa-\m~2~-acetato-bis(2-{[(2,2,6,6-tetramethylpiperidin-4-yl)imino]methyl}phenolato-\k^3^<i>O</i>,<i>N</i>,<i>N</i>')tetracopper(II)
;
_journal_coeditor_code LH5808
_journal_issue 4
_journal_name_full 'Acta Crystallographica Section E'
_journal_page_first 597
_journal_page_last 599
_journal_paper_doi 10.1107/S2056989016005041
_journal_volume 72
_journal_year 2016
_chemical_formula_iupac '[Cu4 (C2 H3 O2)6 (C16 H23 N2 O)2]'
_chemical_formula_moiety 'C44 H64 Cu4 N4 O14'
_chemical_formula_sum 'C44 H64 Cu4 N4 O14'
_chemical_formula_weight 1127.19
_chemical_name_systematic
Hexa-\m~2~-acetato-bis(2-{[(2,2,6,6-tetramethylpiperidin-4-yl)imino]methyl}phenolato-\k^3^<i>O</i>,<i>N</i>,<i>N</i>')tetracopper(II)
_space_group_crystal_system orthorhombic
_space_group_IT_number 60
_space_group_name_Hall '-P 2n 2ab'
_space_group_name_H-M_alt 'P b c n'
_symmetry_space_group_name_Hall '-P 2n 2ab'
_symmetry_space_group_name_H-M 'P b c n'
_atom_sites_solution_hydrogens geom
_atom_sites_solution_primary direct
_atom_sites_solution_secondary difmap
_audit_creation_method
;
Olex2 1.2
(compiled 2015.09.30 svn.r3233 for OlexSys, GUI svn.r5103)
;
_cell_angle_alpha 90.00
_cell_angle_beta 90.00
_cell_angle_gamma 90.00
_cell_formula_units_Z 4
_cell_length_a 31.2431(6)
_cell_length_b 10.7872(2)
_cell_length_c 15.2556(3)
_cell_measurement_reflns_used 4275
_cell_measurement_temperature 250(2)
_cell_measurement_theta_max 73.8990
_cell_measurement_theta_min 5.2020
_cell_volume 5141.53(17)
_computing_cell_refinement
;
CrysAlis PRO (Agilent, 2014)
;
_computing_data_collection
;
CrysAlis PRO (Agilent, 2014)
;
_computing_data_reduction
;
CrysAlis PRO (Agilent, 2014)
;
_computing_molecular_graphics
;
<i>OLEX2</i> (Dolomanov <i>et al.</i>,  2009) and PLATON (Spek,
2009)
;
_computing_publication_material
;
<i>OLEX2</i> (Dolomanov <i>et al.</i>,  2009)
;
_computing_structure_refinement
;
SHELXL97 (Sheldrick, 2008)
;
_computing_structure_solution
;
SHELXS97 (Sheldrick, 2008)
;
_diffrn_ambient_temperature 250.15
_diffrn_measured_fraction_theta_full 0.975
_diffrn_measured_fraction_theta_max 0.975
_diffrn_measurement_device_type 'Agilent Gemini S Ultra CCD'
_diffrn_measurement_method '\f and \w scans'
_diffrn_radiation_monochromator graphite
_diffrn_radiation_type CuK\a
_diffrn_radiation_wavelength 1.54178
_diffrn_reflns_av_R_equivalents 0.0248
_diffrn_reflns_limit_h_max 38
_diffrn_reflns_limit_h_min -37
_diffrn_reflns_limit_k_max 13
_diffrn_reflns_limit_k_min -12
_diffrn_reflns_limit_l_max 12
_diffrn_reflns_limit_l_min -18
_diffrn_reflns_number 12793
_diffrn_reflns_theta_full 73.98
_diffrn_reflns_theta_max 73.98
_diffrn_reflns_theta_min 4.34
_exptl_absorpt_coefficient_mu 2.398
_exptl_absorpt_correction_T_max 1.0000
_exptl_absorpt_correction_T_min 0.7184
_exptl_absorpt_correction_type multi-scan
_exptl_absorpt_process_details
;
(CrysAlis PRO; Agilent, 2014)
;
_exptl_crystal_colour blue
_exptl_crystal_density_diffrn 1.456
_exptl_crystal_density_method 'not measured'
_exptl_crystal_description block
_exptl_crystal_F_000 2336
_exptl_crystal_size_max 0.1
_exptl_crystal_size_mid 0.1
_exptl_crystal_size_min 0.05
_refine_diff_density_max 0.241
_refine_diff_density_min -0.427
_refine_ls_extinction_method none
_refine_ls_goodness_of_fit_ref 1.051
_refine_ls_hydrogen_treatment constr
_refine_ls_matrix_type full
_refine_ls_number_parameters 305
_refine_ls_number_reflns 5096
_refine_ls_number_restraints 0
_refine_ls_restrained_S_all 1.051
_refine_ls_R_factor_all 0.0580
_refine_ls_R_factor_gt 0.0380
_refine_ls_shift/su_max 0.002
_refine_ls_shift/su_mean 0.000
_refine_ls_structure_factor_coef Fsqd
_refine_ls_weighting_details 'calc w=1/[\s^2^(Fo^2^)+(0.0512P)^2^+2.0240P] where P=(Fo^2^+2Fc^2^)/3'
_refine_ls_weighting_scheme calc
_refine_ls_wR_factor_gt 0.0941
_refine_ls_wR_factor_ref 0.1090
_reflns_number_gt 3794
_reflns_number_total 5096
_reflns_threshold_expression I>2\s(I)
_cod_data_source_file lh5808sup1.cif
_cod_data_source_block I
_cod_original_cell_volume 5141.53(18)
_cod_database_code 2241626

loop_
_space_group_symop_id
_space_group_symop_operation_xyz
1 'x, y, z'
2 '-x+1/2, -y+1/2, z+1/2'
3 '-x, y, -z+1/2'
4 'x+1/2, -y+1/2, -z'
5 '-x, -y, -z'
6 'x-1/2, y-1/2, -z-1/2'
7 'x, -y, z-1/2'
8 '-x-1/2, y-1/2, z'

loop_
_atom_site_type_symbol
_atom_site_label
_atom_site_fract_x
_atom_site_fract_y
_atom_site_fract_z
_atom_site_U_iso_or_equiv
_atom_site_adp_type
_atom_site_calc_flag
_atom_site_occupancy
Cu Cu1 0.684926(12) 0.97594(3) 0.05439(3) 0.03840(12) Uani d 1
Cu Cu2 0.537735(15) 0.84119(4) 0.21238(3) 0.05264(14) Uani d 1
O O1 0.71888(6) 0.89442(17) -0.03139(13) 0.0428(4) Uani d 1
N N1 0.72175(7) 1.1220(2) 0.05451(16) 0.0419(5) Uani d 1
O O2 0.65473(7) 0.81724(18) 0.06203(15) 0.0551(6) Uani d 1
O O3 0.59817(7) 0.85329(19) 0.14558(16) 0.0592(6) Uani d 1
O O5 0.55006(8) 0.9679(2) 0.30302(16) 0.0652(6) Uani d 1
N N2 0.64737(7) 1.0688(2) 0.13950(15) 0.0410(5) Uani d 1
H H2 0.6248 1.0176 0.1529 0.049 Uiso calc 1
O O4 0.51510(8) 0.9730(2) 0.13830(16) 0.0665(6) Uani d 1
C C6 0.77655(9) 1.0411(2) -0.04343(18) 0.0398(6) Uani d 1
C C7 0.75839(9) 1.1298(2) 0.0151(2) 0.0444(6) Uani d 1
H H7 0.7747 1.2014 0.0263 0.053 Uiso calc 1
O O7 0.50945(8) 0.7157(2) 0.13683(17) 0.0713(7) Uani d 1
O O6 0.55359(8) 0.7104(2) 0.29423(17) 0.0677(7) Uani d 1
C C2 0.77766(9) 0.8474(3) -0.12210(18) 0.0447(6) Uani d 1
H H2A 0.7654 0.7700 -0.1355 0.054 Uiso calc 1
C C12 0.62916(10) 1.1791(3) 0.0926(2) 0.0487(7) Uani d 1
C C5 0.81565(9) 1.0710(3) -0.0834(2) 0.0501(7) Uani d 1
H H5 0.8288 1.1469 -0.0698 0.060 Uiso calc 1
C C4 0.83518(10) 0.9928(3) -0.1415(2) 0.0545(8) Uani d 1
H H4 0.8611 1.0152 -0.1686 0.065 Uiso calc 1
C C19 0.52267(12) 1.0102(3) 0.3548(2) 0.0578(8) Uani d 1
C C17 0.62166(10) 0.7826(3) 0.1042(2) 0.0491(7) Uani d 1
C C1 0.75614(8) 0.9269(2) -0.06385(17) 0.0385(6) Uani d 1
C C21 0.47211(12) 0.6744(3) 0.1491(2) 0.0622(9) Uani d 1
C C11 0.67169(11) 1.0900(3) 0.2232(2) 0.0507(7) Uani d 1
C C8 0.70868(11) 1.2271(3) 0.1102(2) 0.0518(8) Uani d 1
H H8 0.7300 1.2945 0.1042 0.062 Uiso calc 1
C C20 0.53536(14) 1.1180(4) 0.4132(3) 0.0764(11) Uani d 1
H H20A 0.5659 1.1330 0.4078 0.115 Uiso calc 1
H H20B 0.5286 1.0983 0.4737 0.115 Uiso calc 1
H H20C 0.5198 1.1916 0.3956 0.115 Uiso calc 1
C C15 0.64393(14) 1.1303(4) 0.2999(2) 0.0746(11) Uani d 1
H H15A 0.6317 1.2110 0.2875 0.112 Uiso calc 1
H H15B 0.6613 1.1352 0.3525 0.112 Uiso calc 1
H H15C 0.6211 1.0705 0.3085 0.112 Uiso calc 1
C C3 0.81596(10) 0.8793(3) -0.1599(2) 0.0520(7) Uani d 1
H H3 0.8294 0.8239 -0.1987 0.062 Uiso calc 1
C C13 0.61459(16) 1.1326(4) 0.0033(3) 0.0863(14) Uani d 1
H H13A 0.6390 1.1004 -0.0287 0.129 Uiso calc 1
H H13B 0.6019 1.2004 -0.0293 0.129 Uiso calc 1
H H13C 0.5936 1.0673 0.0110 0.129 Uiso calc 1
C C16 0.69203(16) 0.9646(3) 0.2464(3) 0.0882(15) Uani d 1
H H16A 0.6698 0.9024 0.2519 0.132 Uiso calc 1
H H16B 0.7074 0.9718 0.3014 0.132 Uiso calc 1
H H16C 0.7118 0.9405 0.2004 0.132 Uiso calc 1
C C10 0.70695(12) 1.1862(3) 0.2050(2) 0.0604(9) Uani d 1
H H10A 0.7021 1.2590 0.2421 0.073 Uiso calc 1
H H10B 0.7347 1.1507 0.2212 0.073 Uiso calc 1
C C18 0.61159(14) 0.6453(3) 0.1017(3) 0.0853(14) Uani d 1
H H18A 0.5920 0.6285 0.0539 0.128 Uiso calc 1
H H18B 0.5985 0.6207 0.1567 0.128 Uiso calc 1
H H18C 0.6378 0.5988 0.0929 0.128 Uiso calc 1
C C9 0.66490(11) 1.2754(3) 0.0824(2) 0.0597(9) Uani d 1
H H9A 0.6663 1.3016 0.0210 0.072 Uiso calc 1
H H9B 0.6578 1.3485 0.1177 0.072 Uiso calc 1
C C14 0.59022(12) 1.2356(3) 0.1380(3) 0.0743(11) Uani d 1
H H14A 0.5704 1.1702 0.1542 0.111 Uiso calc 1
H H14B 0.5762 1.2930 0.0984 0.111 Uiso calc 1
H H14C 0.5993 1.2795 0.1903 0.111 Uiso calc 1
C C22 0.45822(14) 0.5698(4) 0.0893(3) 0.0949(15) Uani d 1
H H22A 0.4715 0.5800 0.0322 0.142 Uiso calc 1
H H22B 0.4273 0.5712 0.0829 0.142 Uiso calc 1
H H22C 0.4670 0.4911 0.1144 0.142 Uiso calc 1

loop_
_atom_site_aniso_label
_atom_site_aniso_U_11
_atom_site_aniso_U_22
_atom_site_aniso_U_33
_atom_site_aniso_U_12
_atom_site_aniso_U_13
_atom_site_aniso_U_23
Cu1 0.0381(2) 0.0315(2) 0.0456(2) -0.00219(16) 0.00017(17) -0.00167(16)
Cu2 0.0483(3) 0.0563(3) 0.0533(3) -0.0039(2) 0.0161(2) -0.0029(2)
O1 0.0406(10) 0.0352(9) 0.0526(11) -0.0049(8) 0.0037(9) -0.0039(8)
N1 0.0436(12) 0.0312(11) 0.0509(13) -0.0015(10) -0.0007(11) -0.0017(10)
O2 0.0482(11) 0.0408(11) 0.0763(15) -0.0090(9) 0.0235(11) -0.0121(10)
O3 0.0553(13) 0.0473(12) 0.0752(15) -0.0109(10) 0.0275(12) -0.0134(11)
O5 0.0609(14) 0.0704(15) 0.0645(14) -0.0060(12) 0.0162(12) -0.0173(12)
N2 0.0447(12) 0.0349(11) 0.0436(12) -0.0033(10) -0.0003(10) -0.0008(10)
O4 0.0607(15) 0.0753(16) 0.0634(14) 0.0009(12) 0.0160(12) 0.0144(12)
C6 0.0365(13) 0.0383(14) 0.0444(14) 0.0005(11) -0.0040(11) 0.0067(11)
C7 0.0458(16) 0.0327(13) 0.0546(16) -0.0046(12) -0.0058(13) 0.0029(12)
O7 0.0599(14) 0.0801(17) 0.0738(16) -0.0107(13) 0.0179(13) -0.0235(13)
O6 0.0575(14) 0.0693(15) 0.0763(16) 0.0094(12) 0.0200(12) 0.0133(13)
C2 0.0485(16) 0.0435(15) 0.0421(14) -0.0018(13) -0.0002(13) -0.0025(12)
C12 0.0517(17) 0.0435(16) 0.0508(16) 0.0091(13) -0.0024(14) -0.0015(13)
C5 0.0420(15) 0.0479(16) 0.0604(17) -0.0067(13) -0.0029(14) 0.0053(14)
C4 0.0404(16) 0.063(2) 0.0597(18) -0.0049(15) 0.0061(14) 0.0055(16)
C19 0.064(2) 0.0598(19) 0.0500(17) 0.0040(17) 0.0046(16) 0.0012(15)
C17 0.0456(16) 0.0427(15) 0.0590(18) -0.0077(13) 0.0100(15) -0.0057(14)
C1 0.0392(13) 0.0367(13) 0.0397(13) 0.0001(11) -0.0047(11) 0.0062(11)
C21 0.058(2) 0.062(2) 0.066(2) -0.0063(17) 0.0101(17) -0.0064(17)
C11 0.0637(19) 0.0457(16) 0.0428(15) -0.0044(15) -0.0083(14) -0.0011(13)
C8 0.0570(18) 0.0350(14) 0.0635(19) -0.0107(13) 0.0066(15) -0.0096(13)
C20 0.082(3) 0.081(3) 0.066(2) 0.001(2) 0.003(2) -0.023(2)
C15 0.091(3) 0.085(3) 0.0481(18) -0.024(2) 0.0074(19) -0.0137(18)
C3 0.0524(17) 0.0567(18) 0.0470(16) 0.0070(15) 0.0061(14) 0.0001(14)
C13 0.121(4) 0.065(2) 0.073(3) 0.029(2) -0.045(3) -0.0074(19)
C16 0.136(4) 0.053(2) 0.076(3) 0.007(2) -0.053(3) 0.0001(19)
C10 0.064(2) 0.060(2) 0.0573(19) -0.0151(17) -0.0029(16) -0.0133(16)
C18 0.081(3) 0.0451(19) 0.130(4) -0.0187(19) 0.047(3) -0.016(2)
C9 0.066(2) 0.0383(16) 0.075(2) 0.0073(15) 0.0198(18) 0.0052(15)
C14 0.056(2) 0.060(2) 0.106(3) 0.0113(18) 0.015(2) 0.003(2)
C22 0.078(3) 0.093(3) 0.114(4) -0.021(2) 0.012(3) -0.041(3)

loop_
_atom_type_symbol
_atom_type_description
_atom_type_scat_dispersion_real
_atom_type_scat_dispersion_imag
_atom_type_scat_source
C C 0.0181 0.0091 'International Tables Vol C Tables 4.2.6.8 and 6.1.1.4'
H H 0.0000 0.0000 'International Tables Vol C Tables 4.2.6.8 and 6.1.1.4'
N N 0.0311 0.0180 'International Tables Vol C Tables 4.2.6.8 and 6.1.1.4'
O O 0.0492 0.0322 'International Tables Vol C Tables 4.2.6.8 and 6.1.1.4'
Cu Cu -1.9646 0.5888 'International Tables Vol C Tables 4.2.6.8 and 6.1.1.4'

loop_
_geom_angle_atom_site_label_1
_geom_angle_atom_site_label_2
_geom_angle_atom_site_label_3
_geom_angle_site_symmetry_1
_geom_angle_site_symmetry_3
_geom_angle
O1 Cu1 N1 . . 92.58(9)
O1 Cu1 O2 . . 84.57(8)
O1 Cu1 N2 . . 176.50(9)
N1 Cu1 O2 . . 171.93(10)
N1 Cu1 N2 . . 86.64(9)
O2 Cu1 N2 . . 96.65(9)
O3 Cu2 Cu2 . 3_655 175.77(7)
O5 Cu2 Cu2 . 3_655 82.49(7)
O5 Cu2 O3 . . 96.79(9)
O5 Cu2 O7 . . 164.08(10)
O4 Cu2 Cu2 . 3_655 85.84(7)
O4 Cu2 O3 . . 89.98(10)
O4 Cu2 O5 . . 88.41(11)
O4 Cu2 O7 . . 89.96(12)
O7 Cu2 Cu2 . 3_655 81.60(7)
O7 Cu2 O3 . . 99.04(9)
O6 Cu2 Cu2 . 3_655 87.02(7)
O6 Cu2 O3 . . 97.15(10)
O6 Cu2 O5 . . 90.16(11)
O6 Cu2 O4 . . 172.85(10)
O6 Cu2 O7 . . 89.50(12)
C1 O1 Cu1 . . 129.15(17)
C7 N1 Cu1 . . 125.01(19)
C7 N1 C8 . . 117.5(2)
C8 N1 Cu1 . . 117.26(19)
C17 O2 Cu1 . . 132.64(19)
C17 O3 Cu2 . . 136.77(19)
C19 O5 Cu2 . . 124.0(2)
Cu1 N2 H2 . . 106.9
C12 N2 Cu1 . . 107.93(17)
C12 N2 H2 . . 106.9
C11 N2 Cu1 . . 109.16(18)
C11 N2 H2 . . 106.9
C11 N2 C12 . . 118.5(2)
C19 O4 Cu2 3_655 . 121.9(2)
C5 C6 C7 . . 117.6(3)
C5 C6 C1 . . 119.7(3)
C1 C6 C7 . . 122.7(3)
N1 C7 C6 . . 126.7(3)
N1 C7 H7 . . 116.6
C6 C7 H7 . . 116.6
C21 O7 Cu2 . . 124.5(2)
C21 O6 Cu2 3_655 . 120.5(2)
C1 C2 H2A . . 119.0
C3 C2 H2A . . 119.0
C3 C2 C1 . . 122.0(3)
N2 C12 C13 . . 106.2(2)
N2 C12 C9 . . 108.0(2)
N2 C12 C14 . . 113.7(3)
C13 C12 C9 . . 110.5(3)
C13 C12 C14 . . 107.4(3)
C14 C12 C9 . . 110.8(3)
C6 C5 H5 . . 119.1
C4 C5 C6 . . 121.9(3)
C4 C5 H5 . . 119.1
C5 C4 H4 . . 120.6
C5 C4 C3 . . 118.7(3)
C3 C4 H4 . . 120.6
O5 C19 C20 . . 118.1(3)
O4 C19 O5 3_655 . 125.5(3)
O4 C19 C20 3_655 . 116.3(3)
O2 C17 C18 . . 116.3(3)
O3 C17 O2 . . 124.1(3)
O3 C17 C18 . . 119.6(3)
O1 C1 C6 . . 123.1(2)
O1 C1 C2 . . 120.0(2)
C2 C1 C6 . . 116.9(2)
O7 C21 C22 . . 116.0(3)
O6 C21 O7 3_655 . 126.2(3)
O6 C21 C22 3_655 . 117.8(3)
N2 C11 C15 . . 114.1(3)
N2 C11 C16 . . 105.7(2)
N2 C11 C10 . . 108.1(2)
C15 C11 C16 . . 108.1(3)
C15 C11 C10 . . 110.7(3)
C16 C11 C10 . . 109.8(3)
N1 C8 H8 . . 109.0
N1 C8 C10 . . 109.7(3)
N1 C8 C9 . . 110.6(3)
C10 C8 H8 . . 109.0
C10 C8 C9 . . 109.5(3)
C9 C8 H8 . . 109.0
C19 C20 H20A . . 109.5
C19 C20 H20B . . 109.5
C19 C20 H20C . . 109.5
H20A C20 H20B . . 109.5
H20A C20 H20C . . 109.5
H20B C20 H20C . . 109.5
C11 C15 H15A . . 109.5
C11 C15 H15B . . 109.5
C11 C15 H15C . . 109.5
H15A C15 H15B . . 109.5
H15A C15 H15C . . 109.5
H15B C15 H15C . . 109.5
C2 C3 C4 . . 120.8(3)
C2 C3 H3 . . 119.6
C4 C3 H3 . . 119.6
C12 C13 H13A . . 109.5
C12 C13 H13B . . 109.5
C12 C13 H13C . . 109.5
H13A C13 H13B . . 109.5
H13A C13 H13C . . 109.5
H13B C13 H13C . . 109.5
C11 C16 H16A . . 109.5
C11 C16 H16B . . 109.5
C11 C16 H16C . . 109.5
H16A C16 H16B . . 109.5
H16A C16 H16C . . 109.5
H16B C16 H16C . . 109.5
C11 C10 H10A . . 108.9
C11 C10 H10B . . 108.9
C8 C10 C11 . . 113.2(3)
C8 C10 H10A . . 108.9
C8 C10 H10B . . 108.9
H10A C10 H10B . . 107.7
C17 C18 H18A . . 109.5
C17 C18 H18B . . 109.5
C17 C18 H18C . . 109.5
H18A C18 H18B . . 109.5
H18A C18 H18C . . 109.5
H18B C18 H18C . . 109.5
C12 C9 H9A . . 108.9
C12 C9 H9B . . 108.9
C8 C9 C12 . . 113.2(3)
C8 C9 H9A . . 108.9
C8 C9 H9B . . 108.9
H9A C9 H9B . . 107.8
C12 C14 H14A . . 109.5
C12 C14 H14B . . 109.5
C12 C14 H14C . . 109.5
H14A C14 H14B . . 109.5
H14A C14 H14C . . 109.5
H14B C14 H14C . . 109.5
C21 C22 H22A . . 109.5
C21 C22 H22B . . 109.5
C21 C22 H22C . . 109.5
H22A C22 H22B . . 109.5
H22A C22 H22C . . 109.5
H22B C22 H22C . . 109.5

loop_
_geom_bond_atom_site_label_1
_geom_bond_atom_site_label_2
_geom_bond_site_symmetry_2
_geom_bond_distance
Cu1 O1 . 1.9004(19)
Cu1 N1 . 1.951(2)
Cu1 O2 . 1.958(2)
Cu1 N2 . 2.017(2)
Cu2 Cu2 3_655 2.6225(9)
Cu2 O3 . 2.150(2)
Cu2 O5 . 1.982(2)
Cu2 O4 . 1.949(2)
Cu2 O7 . 1.986(2)
Cu2 O6 . 1.948(2)
O1 C1 . 1.313(3)
N1 C7 . 1.295(4)
N1 C8 . 1.474(4)
O2 C17 . 1.273(3)
O3 C17 . 1.232(4)
O5 C19 . 1.251(4)
N2 H2 . 0.9200
N2 C12 . 1.500(4)
N2 C11 . 1.503(4)
O4 C19 3_655 1.251(4)
C6 C7 . 1.427(4)
C6 C5 . 1.403(4)
C6 C1 . 1.421(4)
C7 H7 . 0.9400
O7 C21 . 1.262(4)
O6 C21 3_655 1.242(4)
C2 H2A . 0.9400
C2 C1 . 1.406(4)
C2 C3 . 1.372(4)
C12 C13 . 1.522(5)
C12 C9 . 1.533(5)
C12 C14 . 1.527(4)
C5 H5 . 0.9400
C5 C4 . 1.368(5)
C4 H4 . 0.9400
C4 C3 . 1.392(4)
C19 O4 3_655 1.251(4)
C19 C20 . 1.518(5)
C17 C18 . 1.515(4)
C21 O6 3_655 1.242(4)
C21 C22 . 1.515(5)
C11 C15 . 1.520(5)
C11 C16 . 1.535(5)
C11 C10 . 1.539(4)
C8 H8 . 0.9900
C8 C10 . 1.513(5)
C8 C9 . 1.524(5)
C20 H20A . 0.9700
C20 H20B . 0.9700
C20 H20C . 0.9700
C15 H15A . 0.9700
C15 H15B . 0.9700
C15 H15C . 0.9700
C3 H3 . 0.9400
C13 H13A . 0.9700
C13 H13B . 0.9700
C13 H13C . 0.9700
C16 H16A . 0.9700
C16 H16B . 0.9700
C16 H16C . 0.9700
C10 H10A . 0.9800
C10 H10B . 0.9800
C18 H18A . 0.9700
C18 H18B . 0.9700
C18 H18C . 0.9700
C9 H9A . 0.9800
C9 H9B . 0.9800
C14 H14A . 0.9700
C14 H14B . 0.9700
C14 H14C . 0.9700
C22 H22A . 0.9700
C22 H22B . 0.9700
C22 H22C . 0.9700

loop_
_geom_hbond_atom_site_label_D
_geom_hbond_atom_site_label_H
_geom_hbond_atom_site_label_A
_geom_hbond_site_symmetry_A
_geom_hbond_distance_DH
_geom_hbond_distance_HA
_geom_hbond_distance_DA
_geom_hbond_angle_DHA
N2 H2 O3 . 0.92 1.96 2.789(3) 149
C7 H7 O1 8_765 0.94 2.27 3.026(3) 137
C7 H7 O2 8_765 0.94 2.59 3.460(3) 153
C15 H15B O1 7_576 0.97 2.54 3.490(4) 165

loop_
_geom_torsion_atom_site_label_1
_geom_torsion_atom_site_label_2
_geom_torsion_atom_site_label_3
_geom_torsion_atom_site_label_4
_geom_torsion_site_symmetry_1
_geom_torsion_site_symmetry_4
_geom_torsion
Cu1 O1 C1 C6 . . -5.6(4)
Cu1 O1 C1 C2 . . 174.72(19)
Cu1 N1 C7 C6 . . 7.8(4)
Cu1 N1 C8 C10 . . 60.7(3)
Cu1 N1 C8 C9 . . -60.1(3)
Cu1 O2 C17 O3 . . 7.8(5)
Cu1 O2 C17 C18 . . -172.3(3)
Cu1 N2 C12 C13 . . 44.4(3)
Cu1 N2 C12 C9 . . -74.1(3)
Cu1 N2 C12 C14 . . 162.4(2)
Cu1 N2 C11 C15 . . -165.8(2)
Cu1 N2 C11 C16 . . -47.1(3)
Cu1 N2 C11 C10 . . 70.5(3)
Cu2 Cu2 O3 C17 3_655 . -131.2(8)
Cu2 Cu2 O5 C19 3_655 . -5.2(3)
Cu2 Cu2 O4 C19 3_655 3_655 -1.9(3)
Cu2 Cu2 O7 C21 3_655 . -4.8(3)
Cu2 Cu2 O6 C21 3_655 3_655 -2.2(3)
Cu2 O3 C17 O2 . . 172.0(2)
Cu2 O3 C17 C18 . . -7.9(6)
Cu2 O5 C19 O4 . 3_655 5.8(5)
Cu2 O5 C19 C20 . . -172.6(3)
Cu2 O7 C21 O6 . 3_655 4.9(6)
Cu2 O7 C21 C22 . . -174.1(3)
O1 Cu1 N1 C7 . . -9.0(2)
O1 Cu1 N1 C8 . . 176.8(2)
O1 Cu1 O2 C17 . . -175.0(3)
O1 Cu1 N2 C12 . . -11.9(15)
O1 Cu1 N2 C11 . . -141.9(14)
N1 Cu1 O1 C1 . . 8.2(2)
N1 Cu1 O2 C17 . . 115.4(7)
N1 Cu1 N2 C12 . . 65.23(18)
N1 Cu1 N2 C11 . . -64.75(18)
N1 C8 C10 C11 . . -66.2(4)
N1 C8 C9 C12 . . 62.4(4)
O2 Cu1 O1 C1 . . -164.2(2)
O2 Cu1 N1 C7 . . 60.1(8)
O2 Cu1 N1 C8 . . -114.1(7)
O2 Cu1 N2 C12 . . -122.17(18)
O2 Cu1 N2 C11 . . 107.85(18)
O3 Cu2 O5 C19 . . 170.6(3)
O3 Cu2 O4 C19 . 3_655 178.8(3)
O3 Cu2 O7 C21 . . 179.5(3)
O3 Cu2 O6 C21 . 3_655 177.1(3)
O5 Cu2 O3 C17 . . 148.8(3)
O5 Cu2 O4 C19 . 3_655 -84.4(3)
O5 Cu2 O7 C21 . . -6.5(6)
O5 Cu2 O6 C21 . 3_655 80.2(3)
N2 Cu1 O1 C1 . . 85.2(15)
N2 Cu1 N1 C7 . . 174.4(3)
N2 Cu1 N1 C8 . . 0.2(2)
N2 Cu1 O2 C17 . . 1.7(3)
N2 C12 C9 C8 . . 7.7(4)
N2 C11 C10 C8 . . -2.6(4)
O4 Cu2 O3 C17 . . -122.8(3)
O4 Cu2 O5 C19 . . 80.8(3)
O4 Cu2 O7 C21 . . -90.6(3)
O4 Cu2 O6 C21 . 3_655 1.8(11)
C6 C5 C4 C3 . . -1.3(5)
C7 N1 C8 C10 . . -113.9(3)
C7 N1 C8 C9 . . 125.2(3)
C7 C6 C5 C4 . . -178.9(3)
C7 C6 C1 O1 . . 0.7(4)
C7 C6 C1 C2 . . -179.6(3)
O7 Cu2 O3 C17 . . -32.8(4)
O7 Cu2 O5 C19 . . -3.5(6)
O7 Cu2 O4 C19 . 3_655 79.7(3)
O7 Cu2 O6 C21 . 3_655 -83.8(3)
O6 Cu2 O3 C17 . . 57.8(4)
O6 Cu2 O5 C19 . . -92.2(3)
O6 Cu2 O4 C19 . 3_655 -5.9(11)
O6 Cu2 O7 C21 . . 82.3(3)
C12 N2 C11 C15 . . 70.2(4)
C12 N2 C11 C16 . . -171.1(3)
C12 N2 C11 C10 . . -53.5(3)
C5 C6 C7 N1 . . 176.2(3)
C5 C6 C1 O1 . . -177.7(3)
C5 C6 C1 C2 . . 2.0(4)
C5 C4 C3 C2 . . 1.5(5)
C1 C6 C7 N1 . . -2.2(5)
C1 C6 C5 C4 . . -0.4(4)
C1 C2 C3 C4 . . 0.2(5)
C11 N2 C12 C13 . . 169.0(3)
C11 N2 C12 C9 . . 50.5(3)
C11 N2 C12 C14 . . -73.0(4)
C8 N1 C7 C6 . . -178.0(3)
C15 C11 C10 C8 . . -128.3(3)
C3 C2 C1 O1 . . 177.8(3)
C3 C2 C1 C6 . . -2.0(4)
C13 C12 C9 C8 . . -108.1(3)
C16 C11 C10 C8 . . 112.3(3)
C10 C8 C9 C12 . . -58.6(4)
C9 C8 C10 C11 . . 55.3(4)
C14 C12 C9 C8 . . 133.0(3)

_cod_database_fobs_code 2241626
